data_7122828
loop_
_publ_author_name
'Chambenahalli, Raju'
'Andrews, Alex P.'
'Ritter, Florian'
'Okuda, Jun'
'Venugopal, Ajay'

_publ_section_title
;
 Terminal Hydridozinc Cation
;
_journal_name_full 'Chemical Communications'
_journal_paper_doi 10.1039/C8CC09839E
_journal_year 2019
_chemical_formula_moiety 'C32 H12 B F24, C12 H31 N4 Zn'
_chemical_formula_sum 'C44 H43 B F24 N4 Zn'
_chemical_formula_weight 1160.00
_space_group_crystal_system triclinic
_space_group_IT_number 2
_space_group_name_Hall '-P 1'
_space_group_name_H-M_alt 'P -1'
_symmetry_space_group_name_Hall '-P 1'
_symmetry_space_group_name_H-M 'P -1'
_atom_sites_solution_hydrogens mixed
_audit_creation_method SHELXL-2017/1
_audit_update_record
;
2018-12-12 deposited with the CCDC.
2019-01-14 downloaded from the CCDC.
;
_cell_angle_alpha 95.682(3)
_cell_angle_beta 103.794(3)
_cell_angle_gamma 95.983(3)
_cell_formula_units_Z 2
_cell_length_a 12.1404(11)
_cell_length_b 12.1678(11)
_cell_length_c 17.0313(16)
_cell_measurement_reflns_used 9940
_cell_measurement_temperature 150(2)
_cell_measurement_theta_max 24.31
_cell_measurement_theta_min 2.23
_cell_volume 2410.0(4)
_computing_cell_refinement 'APEX2/SAINT (Bruker, 2004)'
_computing_data_collection 'APEX2 (Bruker, 2004)'
_computing_data_reduction 'SAINT/XPREP (Bruker, 2004)'
_computing_molecular_graphics 'ORTEP3 (Farrugia, 1997) and Mercury (Bruno et al., 2002)'
_computing_publication_material 'SHELXL-2014 (Sheldrick, 2014)'
_computing_structure_refinement 'SHELXL-2017/1 (Sheldrick, 2017)'
_computing_structure_solution 'SHELXT 2014/5 (Sheldrick, 2014)'
_diffrn_ambient_temperature 150(2)
_diffrn_detector_area_resol_mean 0
_diffrn_measured_fraction_theta_full 0.999
_diffrn_measured_fraction_theta_max 0.999
_diffrn_measurement_device_type 'Bruker KAPPA APEX-II CCD'
_diffrn_measurement_method '\f and \w scans'
_diffrn_radiation_type MoK\a
_diffrn_radiation_wavelength 0.71073
_diffrn_reflns_av_R_equivalents 0.0516
_diffrn_reflns_av_unetI/netI 0.0344
_diffrn_reflns_Laue_measured_fraction_full 0.999
_diffrn_reflns_Laue_measured_fraction_max 0.999
_diffrn_reflns_limit_h_max 14
_diffrn_reflns_limit_h_min -14
_diffrn_reflns_limit_k_max 14
_diffrn_reflns_limit_k_min -14
_diffrn_reflns_limit_l_max 20
_diffrn_reflns_limit_l_min -20
_diffrn_reflns_number 54478
_diffrn_reflns_point_group_measured_fraction_full 0.999
_diffrn_reflns_point_group_measured_fraction_max 0.999
_diffrn_reflns_theta_full 24.999
_diffrn_reflns_theta_max 24.999
_diffrn_reflns_theta_min 2.266
_diffrn_source 'sealed tube'
_exptl_absorpt_coefficient_mu 0.640
_exptl_absorpt_correction_T_max 0.950
_exptl_absorpt_correction_T_min 0.911
_exptl_absorpt_correction_type multi-scan
_exptl_absorpt_process_details SADABS
_exptl_crystal_colour colourless
_exptl_crystal_density_diffrn 1.599
_exptl_crystal_density_meas 1.598
_exptl_crystal_density_method NONE
_exptl_crystal_description block
_exptl_crystal_F_000 1172
_exptl_crystal_size_max 0.150
_exptl_crystal_size_mid 0.120
_exptl_crystal_size_min 0.080
_refine_diff_density_max 0.615
_refine_diff_density_min -0.448
_refine_diff_density_rms 0.055
_refine_ls_extinction_method none
_refine_ls_goodness_of_fit_ref 1.023
_refine_ls_hydrogen_treatment mixed
_refine_ls_matrix_type full
_refine_ls_number_parameters 677
_refine_ls_number_reflns 8492
_refine_ls_number_restraints 6
_refine_ls_restrained_S_all 1.038
_refine_ls_R_factor_all 0.0499
_refine_ls_R_factor_gt 0.0366
_refine_ls_shift/su_max 0.001
_refine_ls_shift/su_mean 0.000
_refine_ls_structure_factor_coef Fsqd
_refine_ls_weighting_details 'w=1/[\s^2^(Fo^2^)+(0.0358P)^2^+2.1906P] where P=(Fo^2^+2Fc^2^)/3'
_refine_ls_weighting_scheme calc
_refine_ls_wR_factor_gt 0.0833
_refine_ls_wR_factor_ref 0.0905
_reflns_Friedel_coverage 0.000
_reflns_number_gt 6899
_reflns_number_total 8492
_reflns_threshold_expression 'I > 2\s(I)'
_cod_data_source_file c8cc09839e2.cif
_cod_data_source_block compound2
_cod_database_code 7122828
_shelx_shelxl_version_number 2017/1
_shelx_space_group_comment
;
The symmetry employed for this shelxl refinement is uniquely defined
by the following loop, which should always be used as a source of
symmetry information in preference to the above space-group names.
They are only intended as comments.
;
_shelx_estimated_absorpt_t_min 0.910
_shelx_estimated_absorpt_t_max 0.951

loop_
_space_group_symop_operation_xyz
'x, y, z'
'-x, -y, -z'

loop_
_atom_site_label
_atom_site_type_symbol
_atom_site_fract_x
_atom_site_fract_y
_atom_site_fract_z
_atom_site_U_iso_or_equiv
_atom_site_adp_type
_atom_site_occupancy
_atom_site_site_symmetry_order
_atom_site_calc_flag
_atom_site_refinement_flags_posn
_atom_site_refinement_flags_adp
C1 C 0.8410(3) 1.1942(3) 0.69042(18) 0.0445(8) Uani 1 1 d . .
H1A H 0.898446 1.258831 0.717877 0.053 Uiso 1 1 calc R U
H1B H 0.785571 1.219561 0.645418 0.053 Uiso 1 1 calc R U
C2 C 0.8997(3) 1.1046(3) 0.65639(17) 0.0464(8) Uani 1 1 d . .
H2A H 0.841334 1.044093 0.623299 0.056 Uiso 1 1 calc R U
H2B H 0.944277 1.135969 0.620245 0.056 Uiso 1 1 calc R U
C3 C 1.0066(3) 0.9511(3) 0.6900(2) 0.0604(10) Uani 1 1 d . .
H3A H 0.936523 0.899792 0.664676 0.091 Uiso 1 1 calc R U
H3B H 1.053090 0.918862 0.735062 0.091 Uiso 1 1 calc R U
H3C H 1.050217 0.963409 0.649375 0.091 Uiso 1 1 calc R U
C4 C 1.0835(3) 1.1356(3) 0.75626(19) 0.0515(9) Uani 1 1 d . .
H4A H 1.125481 1.143957 0.714223 0.077 Uiso 1 1 calc R U
H4B H 1.130780 1.105265 0.802011 0.077 Uiso 1 1 calc R U
H4C H 1.065249 1.208417 0.775516 0.077 Uiso 1 1 calc R U
C5 C 0.6687(2) 1.0868(3) 0.70753(18) 0.0395(7) Uani 1 1 d . .
H5A H 0.674074 1.046931 0.655293 0.047 Uiso 1 1 calc R U
H5B H 0.610492 1.138110 0.695171 0.047 Uiso 1 1 calc R U
C6 C 0.6317(2) 1.0031(3) 0.75989(17) 0.0373(7) Uani 1 1 d . .
H6A H 0.614329 1.043318 0.808021 0.045 Uiso 1 1 calc R U
H6B H 0.561099 0.955128 0.728146 0.045 Uiso 1 1 calc R U
C7 C 0.7230(3) 0.8466(3) 0.7206(2) 0.0555(9) Uani 1 1 d . .
H7A H 0.650864 0.796136 0.706557 0.083 Uiso 1 1 calc R U
H7B H 0.786975 0.804207 0.738070 0.083 Uiso 1 1 calc R U
H7C H 0.731898 0.881764 0.672720 0.083 Uiso 1 1 calc R U
C8 C 0.7020(3) 0.8778(3) 0.8568(2) 0.0504(9) Uani 1 1 d . .
H8A H 0.695886 0.934085 0.900331 0.076 Uiso 1 1 calc R U
H8B H 0.765936 0.836692 0.877148 0.076 Uiso 1 1 calc R U
H8C H 0.630779 0.825991 0.839090 0.076 Uiso 1 1 calc R U
C9 C 0.7690(3) 1.2443(2) 0.8097(2) 0.0472(8) Uani 1 1 d . .
H9A H 0.704576 1.222032 0.833605 0.057 Uiso 1 1 calc R U
H9B H 0.752037 1.310527 0.781825 0.057 Uiso 1 1 calc R U
C10 C 0.8784(3) 1.2732(2) 0.87666(19) 0.0488(8) Uani 1 1 d . .
H10A H 0.940924 1.303285 0.853447 0.059 Uiso 1 1 calc R U
H10B H 0.867983 1.331637 0.918059 0.059 Uiso 1 1 calc R U
C11 C 0.8364(3) 1.1477(3) 0.97025(18) 0.0519(9) Uani 1 1 d . .
H11A H 0.843954 1.211466 1.011995 0.078 Uiso 1 1 calc R U
H11B H 0.859842 1.082853 0.996544 0.078 Uiso 1 1 calc R U
H11C H 0.756524 1.130688 0.938623 0.078 Uiso 1 1 calc R U
C12 C 1.0301(3) 1.1978(3) 0.96478(19) 0.0519(9) Uani 1 1 d . .
H12A H 1.080461 1.217058 0.929581 0.078 Uiso 1 1 calc R U
H12B H 1.051684 1.131363 0.989635 0.078 Uiso 1 1 calc R U
H12C H 1.037701 1.260074 1.007687 0.078 Uiso 1 1 calc R U
C13 C 0.44544(19) 0.54350(18) 0.66399(13) 0.0180(5) Uani 1 1 d . .
C14 C 0.40430(19) 0.62242(18) 0.61350(13) 0.0183(5) Uani 1 1 d . .
H14 H 0.331307 0.644076 0.613355 0.022 Uiso 1 1 calc R U
C15 C 0.4661(2) 0.67004(19) 0.56380(13) 0.0193(5) Uani 1 1 d . .
C16 C 0.5728(2) 0.63940(19) 0.56110(13) 0.0203(5) Uani 1 1 d . .
H16 H 0.615021 0.671375 0.526793 0.024 Uiso 1 1 calc R U
C17 C 0.6155(2) 0.56092(19) 0.60990(13) 0.0198(5) Uani 1 1 d . .
C18 C 0.5525(2) 0.51438(19) 0.65981(13) 0.0192(5) Uani 1 1 d . .
H18 H 0.583575 0.460565 0.692367 0.023 Uiso 1 1 calc R U
C19 C 0.4228(2) 0.7603(2) 0.51651(15) 0.0262(6) Uani 1 1 d . .
C20 C 0.7326(2) 0.5337(2) 0.61153(14) 0.0245(5) Uani 1 1 d . .
C21 C 0.2852(2) 0.37892(19) 0.65631(13) 0.0188(5) Uani 1 1 d . .
C22 C 0.1760(2) 0.38877(19) 0.60894(14) 0.0195(5) Uani 1 1 d . .
H22 H 0.146077 0.457251 0.615515 0.023 Uiso 1 1 calc R U
C23 C 0.1097(2) 0.3019(2) 0.55258(14) 0.0207(5) Uani 1 1 d . .
C24 C 0.1507(2) 0.2010(2) 0.54076(14) 0.0216(5) Uani 1 1 d . .
H24 H 0.105629 0.141387 0.502607 0.026 Uiso 1 1 calc R U
C25 C 0.2594(2) 0.18909(19) 0.58600(14) 0.0196(5) Uani 1 1 d . .
C26 C 0.3249(2) 0.27663(19) 0.64185(13) 0.0186(5) Uani 1 1 d . .
H26 H 0.399408 0.266699 0.671301 0.022 Uiso 1 1 calc R U
C27 C -0.0069(2) 0.3174(2) 0.50452(16) 0.0283(6) Uani 1 1 d . .
C28 C 0.3024(2) 0.0800(2) 0.57247(15) 0.0260(6) Uani 1 1 d . .
C29 C 0.4480(2) 0.44395(18) 0.80035(13) 0.0180(5) Uani 1 1 d . .
C30 C 0.5474(2) 0.51296(19) 0.84580(14) 0.0201(5) Uani 1 1 d . .
H30 H 0.570749 0.579226 0.825612 0.024 Uiso 1 1 calc R U
C31 C 0.6128(2) 0.48830(19) 0.91886(14) 0.0208(5) Uani 1 1 d . .
C32 C 0.5819(2) 0.3918(2) 0.95035(14) 0.0241(5) Uani 1 1 d . .
H32 H 0.626300 0.374234 1.000330 0.029 Uiso 1 1 calc R U
C33 C 0.4846(2) 0.32237(19) 0.90673(14) 0.0237(5) Uani 1 1 d . .
C34 C 0.4193(2) 0.34803(19) 0.83372(14) 0.0213(5) Uani 1 1 d . .
H34 H 0.352800 0.298504 0.805515 0.026 Uiso 1 1 calc R U
C35 C 0.7202(2) 0.5620(2) 0.96246(15) 0.0269(6) Uani 1 1 d . .
C36 C 0.4529(3) 0.2152(2) 0.93784(17) 0.0349(7) Uani 1 1 d . .
C37 C 0.2930(2) 0.57222(19) 0.75527(13) 0.0192(5) Uani 1 1 d . .
C38 C 0.3327(2) 0.68585(19) 0.77473(14) 0.0216(5) Uani 1 1 d . .
H38 H 0.403860 0.712822 0.764955 0.026 Uiso 1 1 calc R U
C39 C 0.2721(2) 0.76113(19) 0.80787(14) 0.0228(5) Uani 1 1 d . .
C40 C 0.1678(2) 0.7255(2) 0.82321(14) 0.0228(5) Uani 1 1 d . .
H40 H 0.124788 0.777097 0.843900 0.027 Uiso 1 1 calc R U
C41 C 0.1283(2) 0.61264(19) 0.80746(13) 0.0198(5) Uani 1 1 d . .
C42 C 0.1902(2) 0.53778(19) 0.77483(13) 0.0200(5) Uani 1 1 d . .
H42 H 0.161608 0.460663 0.765544 0.024 Uiso 1 1 calc R U
C43 C 0.3178(2) 0.8823(2) 0.82537(17) 0.0326(6) Uani 1 1 d . .
C44 C 0.0212(2) 0.5715(2) 0.82954(15) 0.0254(6) Uani 1 1 d . .
B1 B 0.3677(2) 0.4838(2) 0.71875(16) 0.0191(6) Uani 1 1 d . .
F1 F 0.31036(13) 0.76088(14) 0.50396(10) 0.0419(4) Uani 1 1 d . .
F2 F 0.44524(15) 0.75397(14) 0.44289(9) 0.0416(4) Uani 1 1 d . .
F3 F 0.47133(15) 0.86182(12) 0.55471(10) 0.0450(4) Uani 1 1 d . .
F4 F 0.75597(15) 0.44179(15) 0.64580(12) 0.0510(5) Uani 1 1 d . .
F5 F 0.75163(13) 0.51779(15) 0.53776(9) 0.0422(4) Uani 1 1 d . .
F6 F 0.81366(13) 0.61530(15) 0.65344(11) 0.0484(5) Uani 1 1 d . .
F7 F -0.06757(14) 0.36292(17) 0.55197(12) 0.0561(5) Uani 1 1 d . .
F8 F -0.07024(14) 0.22178(14) 0.46829(12) 0.0537(5) Uani 1 1 d . .
F9 F -0.00452(15) 0.38296(18) 0.44753(12) 0.0628(6) Uani 1 1 d . .
F10 F 0.22533(15) -0.00629(12) 0.57256(13) 0.0508(5) Uani 1 1 d . .
F11 F 0.32570(16) 0.06406(14) 0.49937(10) 0.0469(4) Uani 1 1 d . .
F12 F 0.39716(14) 0.06935(13) 0.62698(10) 0.0480(5) Uani 1 1 d . .
F13 F 0.81247(14) 0.52858(15) 0.94310(11) 0.0505(5) Uani 1 1 d . .
F14 F 0.71958(16) 0.66678(13) 0.94707(12) 0.0615(6) Uani 1 1 d . .
F15 F 0.74209(15) 0.56691(16) 1.04338(9) 0.0507(5) Uani 1 1 d . .
F16 F 0.5081(2) 0.13495(15) 0.91418(16) 0.0783(7) Uani 1 1 d . .
F17 F 0.34157(16) 0.17808(14) 0.91328(11) 0.0525(5) Uani 1 1 d . .
F18 F 0.47754(18) 0.22506(16) 1.01910(10) 0.0617(6) Uani 1 1 d . .
F19 F 0.2920(2) 0.93498(16) 0.76056(15) 0.0822(8) Uani 1 1 d . .
F20 F 0.43087(15) 0.90073(13) 0.84868(13) 0.0568(5) Uani 1 1 d . .
F21 F 0.2790(2) 0.93598(16) 0.88105(18) 0.1045(11) Uani 1 1 d . U
F22 F 0.04118(14) 0.54697(16) 0.90640(9) 0.0466(4) Uani 1 1 d . .
F23 F -0.05339(13) 0.64531(13) 0.82465(10) 0.0383(4) Uani 1 1 d . .
F24 F -0.03547(13) 0.47832(13) 0.78206(10) 0.0409(4) Uani 1 1 d . .
N1 N 0.78040(19) 1.15153(18) 0.74956(13) 0.0312(5) Uani 1 1 d . .
N2 N 0.9763(2) 1.0587(2) 0.72159(13) 0.0378(6) Uani 1 1 d . .
N3 N 0.72211(19) 0.93307(17) 0.78721(13) 0.0302(5) Uani 1 1 d . .
N4 N 0.9099(2) 1.17499(18) 0.91551(13) 0.0340(5) Uani 1 1 d . .
Zn1 Zn 0.89120(2) 1.03369(2) 0.82177(2) 0.02205(9) Uani 1 1 d . .
H1 H 0.971(2) 0.957(2) 0.8728(16) 0.039(8) Uiso 1 1 d . .

loop_
_atom_site_aniso_label
_atom_site_aniso_U_11
_atom_site_aniso_U_22
_atom_site_aniso_U_33
_atom_site_aniso_U_23
_atom_site_aniso_U_13
_atom_site_aniso_U_12
C1 0.0445(18) 0.0521(19) 0.0369(16) 0.0290(15) 0.0030(14) 0.0014(15)
C2 0.0402(18) 0.075(2) 0.0233(14) 0.0148(15) 0.0087(13) -0.0059(16)
C3 0.050(2) 0.081(3) 0.054(2) -0.0112(19) 0.0237(17) 0.0162(19)
C4 0.0294(17) 0.080(2) 0.0432(18) 0.0112(17) 0.0111(14) -0.0084(16)
C5 0.0282(15) 0.0491(18) 0.0393(16) 0.0165(14) -0.0004(13) 0.0064(13)
C6 0.0219(14) 0.0491(18) 0.0381(15) 0.0112(13) 0.0017(12) 0.0006(13)
C7 0.052(2) 0.0369(18) 0.064(2) -0.0164(16) 0.0028(17) -0.0074(15)
C8 0.0393(18) 0.0478(19) 0.059(2) 0.0295(16) 0.0014(16) -0.0120(15)
C9 0.060(2) 0.0289(16) 0.057(2) 0.0116(14) 0.0142(17) 0.0209(15)
C10 0.067(2) 0.0258(15) 0.0487(18) -0.0052(14) 0.0113(17) 0.0023(15)
C11 0.061(2) 0.062(2) 0.0295(15) -0.0053(15) 0.0155(15) -0.0038(18)
C12 0.049(2) 0.055(2) 0.0364(17) -0.0085(15) -0.0045(15) -0.0127(16)
C13 0.0190(12) 0.0156(11) 0.0168(11) -0.0020(9) 0.0021(9) -0.0007(9)
C14 0.0153(12) 0.0186(12) 0.0190(11) -0.0015(9) 0.0028(9) 0.0013(9)
C15 0.0187(12) 0.0206(12) 0.0158(11) 0.0015(9) 0.0005(9) -0.0003(10)
C16 0.0211(13) 0.0225(12) 0.0173(11) 0.0029(9) 0.0061(10) -0.0001(10)
C17 0.0180(12) 0.0217(12) 0.0177(11) -0.0018(9) 0.0031(10) 0.0001(10)
C18 0.0213(12) 0.0171(12) 0.0175(11) 0.0013(9) 0.0020(10) 0.0024(10)
C19 0.0250(14) 0.0286(14) 0.0265(13) 0.0088(11) 0.0069(11) 0.0047(11)
C20 0.0250(13) 0.0281(14) 0.0211(12) 0.0036(10) 0.0065(10) 0.0040(11)
C21 0.0212(12) 0.0186(12) 0.0174(11) 0.0032(9) 0.0074(10) -0.0002(10)
C22 0.0213(13) 0.0174(12) 0.0220(12) 0.0048(9) 0.0082(10) 0.0034(10)
C23 0.0191(12) 0.0237(13) 0.0207(12) 0.0043(10) 0.0074(10) 0.0021(10)
C24 0.0208(13) 0.0215(12) 0.0212(12) -0.0005(10) 0.0061(10) -0.0022(10)
C25 0.0213(13) 0.0187(12) 0.0205(11) 0.0019(9) 0.0092(10) 0.0016(10)
C26 0.0166(12) 0.0208(12) 0.0188(11) 0.0038(9) 0.0053(9) 0.0019(9)
C27 0.0209(13) 0.0270(14) 0.0341(14) 0.0010(11) 0.0029(11) 0.0022(11)
C28 0.0220(13) 0.0226(13) 0.0305(13) -0.0028(11) 0.0040(11) 0.0019(10)
C29 0.0207(12) 0.0153(11) 0.0193(11) -0.0001(9) 0.0082(10) 0.0028(9)
C30 0.0252(13) 0.0157(11) 0.0210(12) 0.0031(9) 0.0091(10) 0.0013(10)
C31 0.0233(13) 0.0194(12) 0.0194(11) -0.0008(9) 0.0065(10) 0.0027(10)
C32 0.0285(14) 0.0231(13) 0.0218(12) 0.0058(10) 0.0055(11) 0.0069(11)
C33 0.0302(14) 0.0178(12) 0.0255(13) 0.0037(10) 0.0110(11) 0.0034(10)
C34 0.0227(13) 0.0182(12) 0.0226(12) 0.0008(10) 0.0074(10) -0.0017(10)
C35 0.0273(14) 0.0254(14) 0.0260(13) 0.0045(11) 0.0021(11) 0.0037(11)
C36 0.0428(18) 0.0278(15) 0.0336(15) 0.0107(12) 0.0079(13) 0.0008(13)
C37 0.0206(12) 0.0195(12) 0.0163(11) 0.0035(9) 0.0026(9) 0.0008(10)
C38 0.0200(13) 0.0219(12) 0.0232(12) 0.0023(10) 0.0078(10) -0.0007(10)
C39 0.0270(14) 0.0184(12) 0.0232(12) 0.0014(10) 0.0087(11) 0.0002(10)
C40 0.0268(14) 0.0216(12) 0.0218(12) 0.0015(10) 0.0091(10) 0.0051(10)
C41 0.0214(13) 0.0218(12) 0.0159(11) 0.0028(9) 0.0051(10) 0.0000(10)
C42 0.0244(13) 0.0161(12) 0.0174(11) 0.0010(9) 0.0035(10) -0.0018(10)
C43 0.0337(16) 0.0221(14) 0.0456(16) 0.0015(12) 0.0197(13) 0.0004(12)
C44 0.0251(14) 0.0278(14) 0.0241(13) 0.0031(11) 0.0087(11) 0.0012(11)
B1 0.0198(14) 0.0172(13) 0.0194(13) 0.0011(11) 0.0047(11) 0.0005(11)
F1 0.0260(9) 0.0562(11) 0.0514(10) 0.0322(8) 0.0101(7) 0.0166(8)
F2 0.0531(11) 0.0529(10) 0.0291(8) 0.0233(8) 0.0168(8) 0.0220(8)
F3 0.0563(11) 0.0221(8) 0.0526(10) 0.0103(7) 0.0033(9) 0.0061(8)
F4 0.0398(10) 0.0561(11) 0.0767(13) 0.0394(10) 0.0303(9) 0.0291(9)
F5 0.0297(9) 0.0722(12) 0.0282(8) 0.0012(8) 0.0128(7) 0.0148(8)
F6 0.0214(8) 0.0525(11) 0.0602(11) -0.0190(9) 0.0005(8) 0.0020(8)
F7 0.0256(9) 0.0739(13) 0.0643(12) -0.0126(10) 0.0067(8) 0.0177(9)
F8 0.0303(9) 0.0359(10) 0.0747(13) -0.0107(9) -0.0170(9) 0.0007(8)
F9 0.0338(10) 0.0878(15) 0.0673(13) 0.0495(11) -0.0023(9) 0.0076(10)
F10 0.0405(10) 0.0186(8) 0.0974(15) 0.0030(9) 0.0283(10) 0.0013(7)
F11 0.0612(12) 0.0442(10) 0.0412(9) -0.0056(8) 0.0231(9) 0.0208(9)
F12 0.0438(10) 0.0323(9) 0.0542(10) -0.0089(8) -0.0146(8) 0.0196(8)
F13 0.0272(9) 0.0579(11) 0.0616(11) -0.0142(9) 0.0152(8) -0.0043(8)
F14 0.0544(12) 0.0236(9) 0.0798(13) 0.0104(9) -0.0296(10) -0.0105(8)
F15 0.0431(10) 0.0730(13) 0.0242(8) -0.0027(8) -0.0010(7) -0.0147(9)
F16 0.1066(18) 0.0254(10) 0.132(2) 0.0296(11) 0.0724(16) 0.0242(11)
F17 0.0518(11) 0.0405(10) 0.0583(11) 0.0215(9) 0.0043(9) -0.0170(9)
F18 0.0843(15) 0.0570(12) 0.0381(10) 0.0270(9) 0.0064(10) -0.0152(10)
F19 0.0936(17) 0.0339(11) 0.0992(17) 0.0328(11) -0.0158(14) -0.0119(11)
F20 0.0385(10) 0.0244(9) 0.0965(15) -0.0010(9) 0.0039(10) -0.0074(7)
F21 0.141(2) 0.0318(11) 0.164(2) -0.0443(13) 0.124(2) -0.0331(12)
F22 0.0328(9) 0.0796(13) 0.0343(9) 0.0267(9) 0.0155(7) 0.0043(9)
F23 0.0271(8) 0.0388(9) 0.0539(10) 0.0082(8) 0.0173(7) 0.0081(7)
F24 0.0319(9) 0.0325(9) 0.0560(10) -0.0056(8) 0.0176(8) -0.0105(7)
N1 0.0304(12) 0.0320(12) 0.0309(12) 0.0126(10) 0.0038(10) 0.0035(10)
N2 0.0295(13) 0.0564(16) 0.0274(12) 0.0044(11) 0.0089(10) 0.0014(11)
N3 0.0284(12) 0.0259(12) 0.0319(12) 0.0044(9) 0.0012(10) -0.0021(9)
N4 0.0414(14) 0.0293(12) 0.0261(11) -0.0023(10) 0.0042(10) -0.0036(10)
Zn1 0.02296(16) 0.02204(15) 0.01899(14) 0.00315(11) 0.00222(11) -0.00017(11)

loop_
_atom_type_symbol
_atom_type_description
_atom_type_scat_dispersion_real
_atom_type_scat_dispersion_imag
_atom_type_scat_source
C C 0.0033 0.0016 'International Tables Vol C Tables 4.2.6.8 and 6.1.1.4'
H H 0.0000 0.0000 'International Tables Vol C Tables 4.2.6.8 and 6.1.1.4'
B B 0.0013 0.0007 'International Tables Vol C Tables 4.2.6.8 and 6.1.1.4'
F F 0.0171 0.0103 'International Tables Vol C Tables 4.2.6.8 and 6.1.1.4'
N N 0.0061 0.0033 'International Tables Vol C Tables 4.2.6.8 and 6.1.1.4'
Zn Zn 0.2839 1.4301 'International Tables Vol C Tables 4.2.6.8 and 6.1.1.4'

loop_
_geom_angle_atom_site_label_1
_geom_angle_atom_site_label_2
_geom_angle_atom_site_label_3
_geom_angle
N1 C1 C2 110.4(2)
N1 C1 H1A 109.6
C2 C1 H1A 109.6
N1 C1 H1B 109.6
C2 C1 H1B 109.6
H1A C1 H1B 108.1
N2 C2 C1 111.3(2)
N2 C2 H2A 109.4
C1 C2 H2A 109.4
N2 C2 H2B 109.4
C1 C2 H2B 109.4
H2A C2 H2B 108.0
N2 C3 H3A 109.5
N2 C3 H3B 109.5
H3A C3 H3B 109.5
N2 C3 H3C 109.5
H3A C3 H3C 109.5
H3B C3 H3C 109.5
N2 C4 H4A 109.5
N2 C4 H4B 109.5
H4A C4 H4B 109.5
N2 C4 H4C 109.5
H4A C4 H4C 109.5
H4B C4 H4C 109.5
N1 C5 C6 110.9(2)
N1 C5 H5A 109.5
C6 C5 H5A 109.5
N1 C5 H5B 109.5
C6 C5 H5B 109.5
H5A C5 H5B 108.0
N3 C6 C5 111.0(2)
N3 C6 H6A 109.4
C5 C6 H6A 109.4
N3 C6 H6B 109.4
C5 C6 H6B 109.4
H6A C6 H6B 108.0
N3 C7 H7A 109.5
N3 C7 H7B 109.5
H7A C7 H7B 109.5
N3 C7 H7C 109.5
H7A C7 H7C 109.5
H7B C7 H7C 109.5
N3 C8 H8A 109.5
N3 C8 H8B 109.5
H8A C8 H8B 109.5
N3 C8 H8C 109.5
H8A C8 H8C 109.5
H8B C8 H8C 109.5
N1 C9 C10 110.3(2)
N1 C9 H9A 109.6
C10 C9 H9A 109.6
N1 C9 H9B 109.6
C10 C9 H9B 109.6
H9A C9 H9B 108.1
N4 C10 C9 110.9(2)
N4 C10 H10A 109.5
C9 C10 H10A 109.5
N4 C10 H10B 109.5
C9 C10 H10B 109.5
H10A C10 H10B 108.0
N4 C11 H11A 109.5
N4 C11 H11B 109.5
H11A C11 H11B 109.5
N4 C11 H11C 109.5
H11A C11 H11C 109.5
H11B C11 H11C 109.5
N4 C12 H12A 109.5
N4 C12 H12B 109.5
H12A C12 H12B 109.5
N4 C12 H12C 109.5
H12A C12 H12C 109.5
H12B C12 H12C 109.5
C18 C13 C14 115.4(2)
C18 C13 B1 123.0(2)
C14 C13 B1 121.5(2)
C15 C14 C13 122.6(2)
C15 C14 H14 118.7
C13 C14 H14 118.7
C14 C15 C16 120.7(2)
C14 C15 C19 120.4(2)
C16 C15 C19 118.8(2)
C17 C16 C15 118.2(2)
C17 C16 H16 120.9
C15 C16 H16 120.9
C16 C17 C18 120.3(2)
C16 C17 C20 118.4(2)
C18 C17 C20 121.2(2)
C17 C18 C13 122.8(2)
C17 C18 H18 118.6
C13 C18 H18 118.6
F1 C19 F2 106.6(2)
F1 C19 F3 105.9(2)
F2 C19 F3 105.7(2)
F1 C19 C15 113.4(2)
F2 C19 C15 112.7(2)
F3 C19 C15 111.9(2)
F5 C20 F6 105.4(2)
F5 C20 F4 106.2(2)
F6 C20 F4 106.0(2)
F5 C20 C17 113.1(2)
F6 C20 C17 112.1(2)
F4 C20 C17 113.3(2)
C26 C21 C22 115.6(2)
C26 C21 B1 121.4(2)
C22 C21 B1 122.8(2)
C23 C22 C21 122.4(2)
C23 C22 H22 118.8
C21 C22 H22 118.8
C24 C23 C22 120.5(2)
C24 C23 C27 119.7(2)
C22 C23 C27 119.8(2)
C23 C24 C25 118.5(2)
C23 C24 H24 120.8
C25 C24 H24 120.8
C24 C25 C26 120.5(2)
C24 C25 C28 117.8(2)
C26 C25 C28 121.7(2)
C25 C26 C21 122.5(2)
C25 C26 H26 118.8
C21 C26 H26 118.8
F9 C27 F8 107.3(2)
F9 C27 F7 106.2(2)
F8 C27 F7 104.9(2)
F9 C27 C23 113.3(2)
F8 C27 C23 112.9(2)
F7 C27 C23 111.7(2)
F12 C28 F10 107.2(2)
F12 C28 F11 106.3(2)
F10 C28 F11 104.8(2)
F12 C28 C25 113.7(2)
F10 C28 C25 112.4(2)
F11 C28 C25 111.8(2)
C34 C29 C30 115.4(2)
C34 C29 B1 124.2(2)
C30 C29 B1 120.2(2)
C31 C30 C29 122.7(2)
C31 C30 H30 118.7
C29 C30 H30 118.7
C30 C31 C32 120.5(2)
C30 C31 C35 120.3(2)
C32 C31 C35 119.2(2)
C33 C32 C31 118.0(2)
C33 C32 H32 121.0
C31 C32 H32 121.0
C32 C33 C34 121.1(2)
C32 C33 C36 118.7(2)
C34 C33 C36 120.1(2)
C33 C34 C29 122.3(2)
C33 C34 H34 118.8
C29 C34 H34 118.8
F14 C35 F13 106.1(2)
F14 C35 F15 105.6(2)
F13 C35 F15 105.3(2)
F14 C35 C31 113.2(2)
F13 C35 C31 112.7(2)
F15 C35 C31 113.3(2)
F16 C36 F17 107.3(2)
F16 C36 F18 106.7(2)
F17 C36 F18 105.1(2)
F16 C36 C33 111.6(2)
F17 C36 C33 113.2(2)
F18 C36 C33 112.5(2)
C38 C37 C42 115.5(2)
C38 C37 B1 121.9(2)
C42 C37 B1 122.4(2)
C39 C38 C37 122.6(2)
C39 C38 H38 118.7
C37 C38 H38 118.7
C40 C39 C38 120.7(2)
C40 C39 C43 119.2(2)
C38 C39 C43 120.0(2)
C41 C40 C39 118.0(2)
C41 C40 H40 121.0
C39 C40 H40 121.0
C40 C41 C42 120.7(2)
C40 C41 C44 118.9(2)
C42 C41 C44 120.3(2)
C41 C42 C37 122.4(2)
C41 C42 H42 118.8
C37 C42 H42 118.8
F21 C43 F19 105.8(3)
F21 C43 F20 107.5(3)
F19 C43 F20 103.8(2)
F21 C43 C39 113.3(2)
F19 C43 C39 112.8(2)
F20 C43 C39 112.9(2)
F23 C44 F22 105.5(2)
F23 C44 F24 106.1(2)
F22 C44 F24 105.9(2)
F23 C44 C41 113.4(2)
F22 C44 C41 112.3(2)
F24 C44 C41 113.0(2)
C13 B1 C29 111.59(19)
C13 B1 C37 111.21(19)
C29 B1 C37 104.10(18)
C13 B1 C21 105.06(18)
C29 B1 C21 112.88(19)
C37 B1 C21 112.19(19)
C5 N1 C1 111.3(2)
C5 N1 C9 111.9(2)
C1 N1 C9 110.7(2)
C5 N1 Zn1 107.87(16)
C1 N1 Zn1 107.91(17)
C9 N1 Zn1 107.00(16)
C2 N2 C4 111.2(2)
C2 N2 C3 110.5(2)
C4 N2 C3 108.1(3)
C2 N2 Zn1 109.62(17)
C4 N2 Zn1 107.76(17)
C3 N2 Zn1 109.6(2)
C7 N3 C6 110.2(2)
C7 N3 C8 108.4(2)
C6 N3 C8 110.4(2)
C7 N3 Zn1 107.22(18)
C6 N3 Zn1 110.56(16)
C8 N3 Zn1 109.90(16)
C10 N4 C11 110.7(3)
C10 N4 C12 109.6(2)
C11 N4 C12 108.1(2)
C10 N4 Zn1 109.33(17)
C11 N4 Zn1 109.36(17)
C12 N4 Zn1 109.75(19)
N4 Zn1 N3 114.78(9)
N4 Zn1 N2 117.18(9)
N3 Zn1 N2 116.41(8)
N4 Zn1 N1 78.97(8)
N3 Zn1 N1 78.53(8)
N2 Zn1 N1 78.01(9)
N4 Zn1 H1 99.3(10)
N3 Zn1 H1 103.8(10)
N2 Zn1 H1 101.3(10)
N1 Zn1 H1 177.6(10)

loop_
_geom_bond_atom_site_label_1
_geom_bond_atom_site_label_2
_geom_bond_distance
C1 N1 1.485(4)
C1 C2 1.505(5)
C1 H1A 0.9900
C1 H1B 0.9900
C2 N2 1.466(4)
C2 H2A 0.9900
C2 H2B 0.9900
C3 N2 1.481(4)
C3 H3A 0.9800
C3 H3B 0.9800
C3 H3C 0.9800
C4 N2 1.479(4)
C4 H4A 0.9800
C4 H4B 0.9800
C4 H4C 0.9800
C5 N1 1.475(3)
C5 C6 1.519(4)
C5 H5A 0.9900
C5 H5B 0.9900
C6 N3 1.476(4)
C6 H6A 0.9900
C6 H6B 0.9900
C7 N3 1.473(4)
C7 H7A 0.9800
C7 H7B 0.9800
C7 H7C 0.9800
C8 N3 1.476(4)
C8 H8A 0.9800
C8 H8B 0.9800
C8 H8C 0.9800
C9 N1 1.488(4)
C9 C10 1.514(4)
C9 H9A 0.9900
C9 H9B 0.9900
C10 N4 1.464(4)
C10 H10A 0.9900
C10 H10B 0.9900
C11 N4 1.474(4)
C11 H11A 0.9800
C11 H11B 0.9800
C11 H11C 0.9800
C12 N4 1.482(4)
C12 H12A 0.9800
C12 H12B 0.9800
C12 H12C 0.9800
C13 C18 1.398(3)
C13 C14 1.404(3)
C13 B1 1.644(3)
C14 C15 1.387(3)
C14 H14 0.9500
C15 C16 1.394(3)
C15 C19 1.491(3)
C16 C17 1.388(3)
C16 H16 0.9500
C17 C18 1.395(3)
C17 C20 1.487(3)
C18 H18 0.9500
C19 F1 1.332(3)
C19 F2 1.342(3)
C19 F3 1.343(3)
C20 F5 1.330(3)
C20 F6 1.336(3)
C20 F4 1.337(3)
C21 C26 1.401(3)
C21 C22 1.402(3)
C21 B1 1.649(3)
C22 C23 1.393(3)
C22 H22 0.9500
C23 C24 1.386(3)
C23 C27 1.498(3)
C24 C25 1.390(3)
C24 H24 0.9500
C25 C26 1.391(3)
C25 C28 1.492(3)
C26 H26 0.9500
C27 F9 1.320(3)
C27 F8 1.331(3)
C27 F7 1.335(3)
C28 F12 1.322(3)
C28 F10 1.332(3)
C28 F11 1.341(3)
C29 C34 1.395(3)
C29 C30 1.405(3)
C29 B1 1.644(3)
C30 C31 1.386(3)
C30 H30 0.9500
C31 C32 1.391(3)
C31 C35 1.490(3)
C32 C33 1.382(3)
C32 H32 0.9500
C33 C34 1.389(3)
C33 C36 1.503(3)
C34 H34 0.9500
C35 F14 1.327(3)
C35 F13 1.331(3)
C35 F15 1.334(3)
C36 F16 1.323(3)
C36 F17 1.331(3)
C36 F18 1.335(3)
C37 C38 1.396(3)
C37 C42 1.400(3)
C37 B1 1.645(4)
C38 C39 1.391(3)
C38 H38 0.9500
C39 C40 1.388(3)
C39 C43 1.495(3)
C40 C41 1.385(3)
C40 H40 0.9500
C41 C42 1.395(3)
C41 C44 1.489(3)
C42 H42 0.9500
C43 F21 1.304(3)
C43 F19 1.321(3)
C43 F20 1.323(3)
C44 F23 1.334(3)
C44 F22 1.343(3)
C44 F24 1.343(3)
N1 Zn1 2.311(2)
N2 Zn1 2.225(2)
N3 Zn1 2.195(2)
N4 Zn1 2.182(2)
Zn1 H1 1.59(3)

loop_
_geom_hbond_atom_site_label_D
_geom_hbond_atom_site_label_H
_geom_hbond_atom_site_label_A
_geom_hbond_distance_DH
_geom_hbond_distance_HA
_geom_hbond_distance_DA
_geom_hbond_angle_DHA
_geom_hbond_site_symmetry_A
_geom_hbond_publ_flag
C1 H1B F1 0.99 2.58 3.508(3) 156.2 2_676 yes
C5 H5B F12 0.99 2.58 3.230(3) 122.8 1_565 yes
C8 H8B F14 0.98 2.56 3.121(3) 116.1 . yes
C10 H10A F24 0.99 2.58 3.312(4) 130.9 1_665 yes
C10 H10B F13 0.99 2.58 3.439(3) 145.3 1_565 yes

loop_
_geom_torsion_atom_site_label_1
_geom_torsion_atom_site_label_2
_geom_torsion_atom_site_label_3
_geom_torsion_atom_site_label_4
_geom_torsion
N1 C1 C2 N2 -54.9(3)
N1 C5 C6 N3 -52.8(3)
N1 C9 C10 N4 -55.5(3)
C18 C13 C14 C15 -1.1(3)
B1 C13 C14 C15 -176.9(2)
C13 C14 C15 C16 1.0(3)
C13 C14 C15 C19 -175.0(2)
C14 C15 C16 C17 -0.5(3)
C19 C15 C16 C17 175.5(2)
C15 C16 C17 C18 0.2(3)
C15 C16 C17 C20 -175.9(2)
C16 C17 C18 C13 -0.3(3)
C20 C17 C18 C13 175.7(2)
C14 C13 C18 C17 0.8(3)
B1 C13 C18 C17 176.4(2)
C14 C15 C19 F1 -22.3(3)
C16 C15 C19 F1 161.6(2)
C14 C15 C19 F2 -143.6(2)
C16 C15 C19 F2 40.4(3)
C14 C15 C19 F3 97.4(3)
C16 C15 C19 F3 -78.6(3)
C16 C17 C20 F5 -45.6(3)
C18 C17 C20 F5 138.3(2)
C16 C17 C20 F6 73.5(3)
C18 C17 C20 F6 -102.6(3)
C16 C17 C20 F4 -166.5(2)
C18 C17 C20 F4 17.4(3)
C26 C21 C22 C23 1.6(3)
B1 C21 C22 C23 175.9(2)
C21 C22 C23 C24 -0.5(3)
C21 C22 C23 C27 179.3(2)
C22 C23 C24 C25 -0.4(3)
C27 C23 C24 C25 179.8(2)
C23 C24 C25 C26 0.1(3)
C23 C24 C25 C28 -179.9(2)
C24 C25 C26 C21 1.1(3)
C28 C25 C26 C21 -178.9(2)
C22 C21 C26 C25 -1.9(3)
B1 C21 C26 C25 -176.2(2)
C24 C23 C27 F9 -107.3(3)
C22 C23 C27 F9 72.9(3)
C24 C23 C27 F8 14.9(3)
C22 C23 C27 F8 -164.9(2)
C24 C23 C27 F7 132.8(2)
C22 C23 C27 F7 -47.0(3)
C24 C25 C28 F12 -169.3(2)
C26 C25 C28 F12 10.7(3)
C24 C25 C28 F10 -47.2(3)
C26 C25 C28 F10 132.7(2)
C24 C25 C28 F11 70.4(3)
C26 C25 C28 F11 -109.6(2)
C34 C29 C30 C31 -0.2(3)
B1 C29 C30 C31 174.2(2)
C29 C30 C31 C32 0.3(4)
C29 C30 C31 C35 177.2(2)
C30 C31 C32 C33 -0.1(4)
C35 C31 C32 C33 -177.1(2)
C31 C32 C33 C34 -0.2(4)
C31 C32 C33 C36 177.2(2)
C32 C33 C34 C29 0.3(4)
C36 C33 C34 C29 -177.1(2)
C30 C29 C34 C33 -0.1(3)
B1 C29 C34 C33 -174.2(2)
C30 C31 C35 F14 27.3(3)
C32 C31 C35 F14 -155.8(2)
C30 C31 C35 F13 -93.1(3)
C32 C31 C35 F13 83.8(3)
C30 C31 C35 F15 147.5(2)
C32 C31 C35 F15 -35.6(3)
C32 C33 C36 F16 -84.2(3)
C34 C33 C36 F16 93.2(3)
C32 C33 C36 F17 154.7(2)
C34 C33 C36 F17 -27.9(4)
C32 C33 C36 F18 35.7(4)
C34 C33 C36 F18 -146.9(2)
C42 C37 C38 C39 -2.8(3)
B1 C37 C38 C39 -178.1(2)
C37 C38 C39 C40 0.0(4)
C37 C38 C39 C43 -178.4(2)
C38 C39 C40 C41 2.4(4)
C43 C39 C40 C41 -179.2(2)
C39 C40 C41 C42 -1.9(3)
C39 C40 C41 C44 175.3(2)
C40 C41 C42 C37 -1.1(3)
C44 C41 C42 C37 -178.2(2)
C38 C37 C42 C41 3.4(3)
B1 C37 C42 C41 178.6(2)
C40 C39 C43 F21 25.1(4)
C38 C39 C43 F21 -156.5(3)
C40 C39 C43 F19 -95.1(3)
C38 C39 C43 F19 83.3(3)
C40 C39 C43 F20 147.6(2)
C38 C39 C43 F20 -34.0(3)
C40 C41 C44 F23 31.1(3)
C42 C41 C44 F23 -151.7(2)
C40 C41 C44 F22 -88.4(3)
C42 C41 C44 F22 88.8(3)
C40 C41 C44 F24 151.9(2)
C42 C41 C44 F24 -30.9(3)
C18 C13 B1 C29 31.2(3)
C14 C13 B1 C29 -153.3(2)
C18 C13 B1 C37 147.0(2)
C14 C13 B1 C37 -37.6(3)
C18 C13 B1 C21 -91.4(2)
C14 C13 B1 C21 84.0(2)
C34 C29 B1 C13 -145.0(2)
C30 C29 B1 C13 41.1(3)
C34 C29 B1 C37 94.9(2)
C30 C29 B1 C37 -78.9(2)
C34 C29 B1 C21 -27.0(3)
C30 C29 B1 C21 159.2(2)
C38 C37 B1 C13 -31.2(3)
C42 C37 B1 C13 153.9(2)
C38 C37 B1 C29 89.1(2)
C42 C37 B1 C29 -85.8(2)
C38 C37 B1 C21 -148.5(2)
C42 C37 B1 C21 36.6(3)
C26 C21 B1 C13 82.6(2)
C22 C21 B1 C13 -91.3(3)
C26 C21 B1 C29 -39.2(3)
C22 C21 B1 C29 146.9(2)
C26 C21 B1 C37 -156.4(2)
C22 C21 B1 C37 29.6(3)
C6 C5 N1 C1 154.7(3)
C6 C5 N1 C9 -81.0(3)
C6 C5 N1 Zn1 36.5(3)
C2 C1 N1 C5 -80.9(3)
C2 C1 N1 C9 154.0(2)
C2 C1 N1 Zn1 37.2(3)
C10 C9 N1 C5 153.5(2)
C10 C9 N1 C1 -81.8(3)
C10 C9 N1 Zn1 35.6(3)
C1 C2 N2 C4 -76.4(3)
C1 C2 N2 C3 163.5(3)
C1 C2 N2 Zn1 42.6(3)
C5 C6 N3 C7 -77.7(3)
C5 C6 N3 C8 162.5(2)
C5 C6 N3 Zn1 40.7(3)
C9 C10 N4 C11 -75.5(3)
C9 C10 N4 C12 165.4(3)
C9 C10 N4 Zn1 45.1(3)
